data_2228058
loop_
_publ_author_name
'Assani, Abderrazzak'
'Saadi, Mohamed'
'El Ammari, Lahcen'

_publ_section_title
;
 A one-dimensional inorganic--organic hybrid compound:
 <i>catena</i>-poly[ethylenediammonium
 [indate(III)-di-\m-hydrogenphosphato(V)-\m-hydroxido] monohydrate]
;
_journal_coeditor_code WM2383
_journal_issue 9
_journal_name_full 'Acta Crystallographica Section E'
_journal_page_first m1065
_journal_page_last m1066
_journal_paper_doi 10.1107/S160053681003240X
_journal_volume 66
_journal_year 2010
_chemical_formula_iupac '(C2 H10 N2) [In (H P O4)2 (O H)], H2 O'
_chemical_formula_moiety 'C2 H10 N2 2+, H3 In O9 P2 2-, H2 O'
_chemical_formula_sum 'C2 H15 In N2 O10 P2'
_chemical_formula_weight 403.92
_chemical_name_systematic
;
<i>catena</i>-poly[ethylenediammonium
[indate(III)-di-\m-hydrogenphosphato(V)-\m-hydroxido] monohydrate]
;
_space_group_IT_number 14
_symmetry_cell_setting monoclinic
_symmetry_space_group_name_Hall '-P 2yn'
_symmetry_space_group_name_H-M 'P 1 21/n 1'
_atom_sites_solution_hydrogens geom
_atom_sites_solution_primary direct
_atom_sites_solution_secondary difmap
_audit_creation_method SHELXL-97
_cell_angle_alpha 90.00
_cell_angle_beta 99.0000(10)
_cell_angle_gamma 90.00
_cell_formula_units_Z 4
_cell_length_a 10.0702(3)
_cell_length_b 7.4896(2)
_cell_length_c 15.6007(5)
_cell_measurement_reflns_used 2771
_cell_measurement_temperature 296(2)
_cell_measurement_theta_max 27.88
_cell_measurement_theta_min 2.61
_cell_volume 1162.15(6)
_computing_cell_refinement 'SAINT (Bruker, 2005)'
_computing_data_collection 'APEX2 (Bruker, 2005)'
_computing_data_reduction 'SAINT (Bruker, 2005)'
_computing_molecular_graphics 'ORTEP-3 for Windows (Farrugia, 1997) and DIAMOND (Brandenburg, 2006)'
_computing_publication_material 'WinGX (Farrugia, 1999)'
_computing_structure_refinement 'SHELXL97 (Sheldrick, 2008)'
_computing_structure_solution 'SHELXS97 (Sheldrick, 2008)'
_diffrn_ambient_temperature 296(2)
_diffrn_measured_fraction_theta_full 0.998
_diffrn_measured_fraction_theta_max 0.998
_diffrn_measurement_device_type 'Bruker X8 APEXII CCD area-detector'
_diffrn_measurement_method '\f and \w scans'
_diffrn_radiation_monochromator graphite
_diffrn_radiation_source 'fine-focus sealed tube'
_diffrn_radiation_type MoK\a
_diffrn_radiation_wavelength 0.71073
_diffrn_reflns_av_R_equivalents 0.0445
_diffrn_reflns_av_sigmaI/netI 0.0358
_diffrn_reflns_limit_h_max 13
_diffrn_reflns_limit_h_min -13
_diffrn_reflns_limit_k_max 9
_diffrn_reflns_limit_k_min -9
_diffrn_reflns_limit_l_max 19
_diffrn_reflns_limit_l_min -20
_diffrn_reflns_number 13591
_diffrn_reflns_theta_full 27.88
_diffrn_reflns_theta_max 27.88
_diffrn_reflns_theta_min 2.61
_diffrn_standards_number 0
_exptl_absorpt_coefficient_mu 2.357
_exptl_absorpt_correction_T_max 0.932
_exptl_absorpt_correction_T_min 0.844
_exptl_absorpt_correction_type multi-scan
_exptl_absorpt_process_details '(SADABS; Bruker, 2005)'
_exptl_crystal_colour colourless
_exptl_crystal_density_diffrn 2.309
_exptl_crystal_density_method 'not measured'
_exptl_crystal_description plate
_exptl_crystal_F_000 800
_exptl_crystal_size_max 0.20
_exptl_crystal_size_mid 0.06
_exptl_crystal_size_min 0.03
_refine_diff_density_max 0.592
_refine_diff_density_min -0.652
_refine_ls_extinction_method none
_refine_ls_goodness_of_fit_ref 1.033
_refine_ls_hydrogen_treatment mixed
_refine_ls_matrix_type full
_refine_ls_number_parameters 162
_refine_ls_number_reflns 2771
_refine_ls_number_restraints 1
_refine_ls_restrained_S_all 1.033
_refine_ls_R_factor_all 0.0373
_refine_ls_R_factor_gt 0.0258
_refine_ls_shift/su_max 0.001
_refine_ls_shift/su_mean 0.000
_refine_ls_structure_factor_coef Fsqd
_refine_ls_weighting_details 'calc w=1/[\s^2^(Fo^2^)+(0.0310P)^2^+0.4367P] where P=(Fo^2^+2Fc^2^)/3'
_refine_ls_weighting_scheme calc
_refine_ls_wR_factor_gt 0.0615
_refine_ls_wR_factor_ref 0.0671
_reflns_number_gt 2168
_reflns_number_total 2771
_reflns_threshold_expression I>2\s(I)
_cod_data_source_file wm2383.cif
_cod_data_source_block I
_cod_original_sg_symbol_H-M 'P 21/n'
_cod_database_code 2228058
_cod_database_fobs_code 2228058

loop_
_symmetry_equiv_pos_as_xyz
'x, y, z'
'-x+1/2, y+1/2, -z+1/2'
'-x, -y, -z'
'x-1/2, -y-1/2, z-1/2'

loop_
_atom_site_type_symbol
_atom_site_label
_atom_site_fract_x
_atom_site_fract_y
_atom_site_fract_z
_atom_site_U_iso_or_equiv
_atom_site_adp_type
_atom_site_calc_flag
_atom_site_refinement_flags
_atom_site_occupancy
_atom_site_disorder_assembly
_atom_site_disorder_group
In In1 0.247040(19) 0.02859(3) 0.250039(14) 0.01340(8) Uani d . 1 . .
P P1 0.12174(8) -0.22253(11) 0.39952(5) 0.01587(17) Uani d . 1 . .
P P2 -0.02212(8) -0.22671(10) 0.15538(5) 0.01537(17) Uani d . 1 . .
O O1 -0.0298(2) -0.2219(4) 0.37808(17) 0.0389(7) Uani d . 1 . .
O O2 0.1861(2) -0.3858(3) 0.36661(15) 0.0271(5) Uani d . 1 . .
O O3 0.1849(2) -0.0520(3) 0.36984(15) 0.0271(6) Uani d . 1 . .
O O4 0.1498(2) -0.2250(3) 0.50197(14) 0.0235(5) Uani d . 1 . .
H H4 0.2297 -0.2449 0.5186 0.035 Uiso calc R 1 . .
O O5 -0.0986(2) -0.2250(3) 0.06416(15) 0.0233(5) Uani d . 1 . .
O O6 0.0672(2) -0.3905(3) 0.17185(15) 0.0246(5) Uani d . 1 . .
O O7 0.0595(2) -0.0564(3) 0.17533(16) 0.0243(5) Uani d . 1 . .
O O8 -0.1324(2) -0.2335(4) 0.21683(17) 0.0366(7) Uani d . 1 . .
H H8 -0.0965 -0.2205 0.2673 0.055 Uiso calc R 1 . .
O O9 0.3367(2) -0.2199(3) 0.23619(15) 0.0174(5) Uani d D 1 . .
H H9 0.4156(15) -0.208(4) 0.222(2) 0.026 Uiso d D 1 . .
O O10 0.5844(4) -0.1357(6) 0.1893(3) 0.0634(14) Uani d P 0.70 . .
H H10A 0.5706 -0.0285 0.1724 0.095 Uiso d R 1 . .
H H10B 0.6316 -0.2340 0.1945 0.095 Uiso d R 1 . .
O O11 0.5872(10) -0.3060(14) 0.2029(9) 0.0634(14) Uani d P 0.30 . .
N N1 0.3639(3) -0.2375(4) 0.0340(2) 0.0309(7) Uani d . 1 . .
H H11A 0.3562 -0.3278 0.0701 0.046 Uiso calc R 1 . .
H H11B 0.4083 -0.1482 0.0633 0.046 Uiso calc R 1 . .
H H11C 0.4086 -0.2738 -0.0076 0.046 Uiso calc R 1 . .
N N2 0.0128(3) -0.2744(4) -0.0842(2) 0.0281(7) Uani d . 1 . .
H H22A -0.0222 -0.2442 -0.0372 0.042 Uiso calc R 1 . .
H H22B -0.0317 -0.3677 -0.1098 0.042 Uiso calc R 1 . .
H H22C 0.0059 -0.1828 -0.1209 0.042 Uiso calc R 1 . .
C C1 0.2296(3) -0.1762(5) -0.0048(2) 0.0276(8) Uani d . 1 . .
H H1A 0.2376 -0.0727 -0.0410 0.033 Uiso calc R 1 . .
H H1B 0.1792 -0.1414 0.0406 0.033 Uiso calc R 1 . .
C C2 0.1563(3) -0.3220(5) -0.0585(2) 0.0300(8) Uani d . 1 . .
H H2A 0.1972 -0.3411 -0.1101 0.036 Uiso calc R 1 . .
H H2B 0.1632 -0.4322 -0.0254 0.036 Uiso calc R 1 . .

loop_
_atom_site_aniso_label
_atom_site_aniso_U_11
_atom_site_aniso_U_22
_atom_site_aniso_U_33
_atom_site_aniso_U_12
_atom_site_aniso_U_13
_atom_site_aniso_U_23
In1 0.01468(13) 0.00975(12) 0.01524(12) -0.00045(8) 0.00069(8) -0.00008(8)
P1 0.0160(4) 0.0180(4) 0.0139(4) 0.0005(3) 0.0032(3) -0.0003(3)
P2 0.0134(4) 0.0151(4) 0.0162(4) -0.0004(3) -0.0022(3) -0.0006(3)
O1 0.0158(12) 0.081(2) 0.0204(14) 0.0028(12) 0.0031(10) 0.0022(13)
O2 0.0413(14) 0.0192(13) 0.0237(13) 0.0033(10) 0.0145(11) -0.0014(9)
O3 0.0441(15) 0.0177(13) 0.0230(14) -0.0017(10) 0.0159(11) 0.0001(9)
O4 0.0207(12) 0.0355(14) 0.0144(12) 0.0046(10) 0.0035(9) -0.0007(9)
O5 0.0197(12) 0.0277(13) 0.0193(12) -0.0008(9) -0.0070(9) 0.0009(9)
O6 0.0204(11) 0.0160(12) 0.0337(14) 0.0022(9) -0.0077(10) 0.0014(9)
O7 0.0203(11) 0.0156(12) 0.0335(15) -0.0041(9) -0.0064(10) -0.0034(9)
O8 0.0180(13) 0.068(2) 0.0241(14) -0.0055(12) 0.0042(11) -0.0058(13)
O9 0.0156(11) 0.0103(10) 0.0279(13) -0.0003(8) 0.0079(9) 0.0003(9)
O10 0.035(2) 0.044(2) 0.119(4) -0.003(2) 0.037(2) -0.018(3)
O11 0.035(2) 0.044(2) 0.119(4) -0.003(2) 0.037(2) -0.018(3)
N1 0.0255(16) 0.0401(19) 0.0276(18) -0.0053(13) 0.0055(13) 0.0052(13)
N2 0.0241(16) 0.0328(17) 0.0243(16) -0.0039(12) -0.0058(12) -0.0003(12)
C1 0.0253(18) 0.0244(19) 0.032(2) 0.0018(15) 0.0003(15) -0.0030(15)
C2 0.0292(19) 0.0234(19) 0.036(2) 0.0025(15) -0.0010(16) -0.0070(15)

loop_
_atom_type_symbol
_atom_type_description
_atom_type_scat_dispersion_real
_atom_type_scat_dispersion_imag
_atom_type_scat_source
C C 0.0033 0.0016 'International Tables Vol C Tables 4.2.6.8 and 6.1.1.4'
H H 0.0000 0.0000 'International Tables Vol C Tables 4.2.6.8 and 6.1.1.4'
N N 0.0061 0.0033 'International Tables Vol C Tables 4.2.6.8 and 6.1.1.4'
O O 0.0106 0.0060 'International Tables Vol C Tables 4.2.6.8 and 6.1.1.4'
P P 0.1023 0.0942 'International Tables Vol C Tables 4.2.6.8 and 6.1.1.4'
In In -0.7276 1.3100 'International Tables Vol C Tables 4.2.6.8 and 6.1.1.4'

loop_
_geom_angle_atom_site_label_1
_geom_angle_atom_site_label_2
_geom_angle_atom_site_label_3
_geom_angle_site_symmetry_1
_geom_angle_site_symmetry_3
_geom_angle
_geom_angle_publ_flag
O9 In1 O9 2 . 178.25(5) ?
O9 In1 O2 2 2 90.18(9) ?
O9 In1 O2 . 2 88.87(9) ?
O9 In1 O3 2 . 89.24(8) ?
O9 In1 O3 . . 91.66(8) ?
O2 In1 O3 2 . 178.07(9) ?
O9 In1 O6 2 2 90.97(8) ?
O9 In1 O6 . 2 87.60(8) ?
O2 In1 O6 2 2 92.06(9) ?
O3 In1 O6 . 2 86.11(9) ?
O9 In1 O7 2 . 89.32(8) ?
O9 In1 O7 . . 92.14(8) ?
O2 In1 O7 2 . 89.67(9) ?
O3 In1 O7 . . 92.16(9) ?
O6 In1 O7 2 . 178.24(9) ?
O1 P1 O2 . . 113.55(15) ?
O1 P1 O3 . . 112.56(15) ?
O2 P1 O3 . . 110.60(13) ?
O1 P1 O4 . . 103.80(13) ?
O2 P1 O4 . . 108.44(13) ?
O3 P1 O4 . . 107.41(14) ?
O5 P2 O6 . . 111.58(13) ?
O5 P2 O7 . . 111.43(13) ?
O6 P2 O7 . . 110.81(13) ?
O5 P2 O8 . . 105.63(14) ?
O6 P2 O8 . . 109.01(15) ?
O7 P2 O8 . . 108.16(14) ?
P1 O2 In1 . 2_545 137.89(14) ?
P1 O3 In1 . . 133.57(14) ?
P1 O4 H4 . . 109.5 ?
P2 O6 In1 . 2_545 139.63(14) ?
P2 O7 In1 . . 139.23(14) ?
P2 O8 H8 . . 109.5 ?
In1 O9 In1 2_545 . 127.09(10) ?
In1 O9 H9 2_545 . 122(2) ?
In1 O9 H9 . . 111(2) ?
O11 O10 H10A . . 169.0 ?
O11 O10 H10B . . 32.4 ?
H10A O10 H10B . . 152.4 ?
O10 O11 H10B . . 40.1 ?
C1 N1 H11A . . 109.5 ?
C1 N1 H11B . . 109.5 ?
H11A N1 H11B . . 109.5 ?
C1 N1 H11C . . 109.5 ?
H11A N1 H11C . . 109.5 ?
H11B N1 H11C . . 109.5 ?
C2 N2 H22A . . 109.5 ?
C2 N2 H22B . . 109.5 ?
H22A N2 H22B . . 109.5 ?
C2 N2 H22C . . 109.5 ?
H22A N2 H22C . . 109.5 ?
H22B N2 H22C . . 109.5 ?
N1 C1 C2 . . 110.2(3) ?
N1 C1 H1A . . 109.6 ?
C2 C1 H1A . . 109.6 ?
N1 C1 H1B . . 109.6 ?
C2 C1 H1B . . 109.6 ?
H1A C1 H1B . . 108.1 ?
N2 C2 C1 . . 110.5(3) ?
N2 C2 H2A . . 109.5 ?
C1 C2 H2A . . 109.5 ?
N2 C2 H2B . . 109.5 ?
C1 C2 H2B . . 109.5 ?
H2A C2 H2B . . 108.1 ?

loop_
_geom_bond_atom_site_label_1
_geom_bond_atom_site_label_2
_geom_bond_site_symmetry_2
_geom_bond_distance
_geom_bond_publ_flag
In1 O9 2 2.089(2) y
In1 O9 . 2.094(2) y
In1 O2 2 2.135(2) y
In1 O3 . 2.148(2) y
In1 O6 2 2.154(2) y
In1 O7 . 2.154(2) y
P1 O1 . 1.510(3) ?
P1 O2 . 1.511(2) ?
P1 O3 . 1.530(2) ?
P1 O4 . 1.579(2) ?
P2 O5 . 1.509(2) ?
P2 O6 . 1.519(2) ?
P2 O7 . 1.523(2) ?
P2 O8 . 1.577(3) ?
O2 In1 2_545 2.135(2) ?
O4 H4 . 0.8200 ?
O6 In1 2_545 2.154(2) ?
O8 H8 . 0.8200 ?
O9 In1 2_545 2.089(2) ?
O9 H9 . 0.862(17) ?
O10 O11 . 1.293(12) ?
O10 H10A . 0.8496 ?
O10 H10B . 0.8728 ?
O11 H10B . 0.7256 ?
N1 C1 . 1.466(4) ?
N1 H11A . 0.8900 ?
N1 H11B . 0.8900 ?
N1 H11C . 0.8900 ?
N2 C2 . 1.481(4) ?
N2 H22A . 0.8900 ?
N2 H22B . 0.8900 ?
N2 H22C . 0.8900 ?
C1 C2 . 1.498(5) ?
C1 H1A . 0.9700 ?
C1 H1B . 0.9700 ?
C2 H2A . 0.9700 ?
C2 H2B . 0.9700 ?

loop_
_geom_hbond_atom_site_label_D
_geom_hbond_atom_site_label_H
_geom_hbond_atom_site_label_A
_geom_hbond_site_symmetry_A
_geom_hbond_distance_DH
_geom_hbond_distance_HA
_geom_hbond_distance_DA
_geom_hbond_angle_DHA
O4 H4 O5 4_656 0.82 1.78 2.595(3) 174
O8 H8 O1 . 0.82 1.75 2.567(4) 172
O9 H9 O10 . 0.862(17) 1.93(2) 2.780(5) 170(3)
O10 H10A O1 2_555 0.85 2.44 3.291(5) 179
O10 H10B O8 1_655 0.87 2.35 2.911(5) 122
N1 H11A O3 2_545 0.89 2.00 2.876(4) 168
N1 H11B O2 2_555 0.89 2.51 3.137(4) 128
N1 H11B O10 . 0.89 2.43 3.114(5) 133
N1 H11C O4 4_655 0.89 2.41 3.011(4) 125
N1 H11C O1 4_655 0.89 1.98 2.823(4) 158
N2 H22A O5 . 0.89 1.87 2.750(4) 170
N2 H22B O6 3_545 0.89 2.06 2.911(4) 160
N2 H22C O7 3_555 0.89 2.05 2.892(4) 158
